data_4086798
loop_
_publ_author_name
'Lopez, Michael J.'
'Kondo, Ai'
'Nagae, Haruki'
'Yamamoto, Koji'
'Tsurugi, Hayato'
'Mashima, Kazushi'

_publ_section_title
;
 C(sp3)--H Alkenylation Catalyzed by Cationic Alkylhafnium Complexes:
 Stereoselective Synthesis of Trisubstituted Alkenes from
 2,6-Dimethylpyridines and Internal Alkynes
;
_journal_issue 22
_journal_name_full Organometallics
_journal_page_first 3816
_journal_paper_doi 10.1021/acs.organomet.6b00655
_journal_volume 35
_journal_year 2016
_chemical_formula_moiety 'C41 H41 Hf N3'
_chemical_formula_sum 'C41 H41 Hf N3'
_chemical_formula_weight 754.28
_space_group_crystal_system monoclinic
_space_group_IT_number 14
_space_group_name_Hall '-P 2ybc'
_space_group_name_H-M_alt 'P 1 21/c 1'
_symmetry_space_group_name_Hall '-P 2ybc'
_symmetry_space_group_name_H-M 'P 1 21/c 1'
_atom_sites_solution_hydrogens geom
_atom_sites_solution_primary direct
_atom_sites_solution_secondary difmap
_cell_angle_alpha 90.0000
_cell_angle_beta 92.835(9)
_cell_angle_gamma 90.0000
_cell_formula_units_Z 4
_cell_length_a 11.367(7)
_cell_length_b 17.814(11)
_cell_length_c 16.414(10)
_cell_measurement_reflns_used 7952
_cell_measurement_temperature 113
_cell_measurement_theta_max 27.49
_cell_measurement_theta_min 3.13
_cell_volume 3320(4)
_computing_cell_refinement CrystalClear
_computing_data_collection 'CrystalClear (Rigaku Inc., 2007)'
_computing_data_reduction CrystalClear
_computing_molecular_graphics 'CrystalStructure 4.1'
_computing_publication_material 'CrystalStructure 4.1 (Rigaku, 2014)'
_computing_structure_refinement 'SHELXL2013 (Sheldrick, 2008)'
_computing_structure_solution 'SIR92 (Altomare, et al., 1994)'
_diffrn_ambient_temperature 113
_diffrn_detector_area_resol_mean 7.314
_diffrn_measured_fraction_theta_full 0.997
_diffrn_measured_fraction_theta_max 0.990
_diffrn_measurement_device_type 'Rigaku Mercury70'
_diffrn_measurement_method \w
_diffrn_radiation_type 'Mo K\a'
_diffrn_radiation_wavelength 0.71075
_diffrn_reflns_av_R_equivalents 0.0591
_diffrn_reflns_Laue_measured_fraction_full 0.997
_diffrn_reflns_Laue_measured_fraction_max 0.990
_diffrn_reflns_limit_h_max 14
_diffrn_reflns_limit_h_min -14
_diffrn_reflns_limit_k_max 23
_diffrn_reflns_limit_k_min -23
_diffrn_reflns_limit_l_max 18
_diffrn_reflns_limit_l_min -21
_diffrn_reflns_number 31608
_diffrn_reflns_point_group_measured_fraction_full 0.997
_diffrn_reflns_point_group_measured_fraction_max 0.990
_diffrn_reflns_theta_full 25.242
_diffrn_reflns_theta_max 27.531
_diffrn_reflns_theta_min 3.126
_diffrn_standards_number 0
_exptl_absorpt_coefficient_mu 3.170
_exptl_absorpt_correction_T_max 0.548
_exptl_absorpt_correction_T_min 0.399
_exptl_absorpt_correction_type multi-scan
_exptl_absorpt_process_details 'REQAB (Rigaku, 1998)'
_exptl_crystal_colour orange
_exptl_crystal_density_diffrn 1.509
_exptl_crystal_density_method 'not measured'
_exptl_crystal_description chip
_exptl_crystal_F_000 1520.00
_exptl_crystal_size_max 0.340
_exptl_crystal_size_mid 0.210
_exptl_crystal_size_min 0.190
_refine_diff_density_max 3.18
_refine_diff_density_min -1.81
_refine_ls_extinction_method none
_refine_ls_goodness_of_fit_ref 1.190
_refine_ls_hydrogen_treatment constr
_refine_ls_number_parameters 408
_refine_ls_number_reflns 7582
_refine_ls_number_restraints 0
_refine_ls_R_factor_all 0.0543
_refine_ls_R_factor_gt 0.0491
_refine_ls_shift/su_max 0.002
_refine_ls_structure_factor_coef Fsqd
_refine_ls_weighting_details 'w = 1/[\s^2^(Fo^2^)+(0.0437P)^2^+9.5067P] where P=(Fo^2^+2Fc^2^)/3'
_refine_ls_weighting_scheme calc
_refine_ls_wR_factor_gt 0.1169
_refine_ls_wR_factor_ref 0.1209
_reflns_number_gt 6992
_reflns_number_total 7582
_reflns_threshold_expression F^2^>2.0\s(F^2^)
_cod_data_source_file om6b00655_si_002.cif
_cod_data_source_block Hf3d
_cod_database_code 4086798
_shelxl_res_file
;
TITL mjl1134a
CELL  0.71075 11.36740 17.81410 16.41390 90.00000 92.83480 90.00000
ZERR  4 0.00690 0.01090 0.01000 0.00000 0.00900 0.00000
LATT 1
SYMM    -X, .50+Y, .50-Z
SFAC C H HF N
UNIT 164 164 4 12
L.S. 20
FMAP 2
PLAN -25
WPDB -2
HTAB
BOND $H
CONF
LIST 4
TEMP -159.8
ACTA
SIZE 0.210 0.340 0.190
WGHT    0.043700    9.506700
FVAR       0.77704
HF1   3    0.208622    0.166113    0.702673    11.00000    0.01905    0.02258 =
         0.01754    0.00005    0.00001    0.00011
N1    4    0.113756    0.253192    0.648406    11.00000    0.01747    0.02824 =
         0.01978    0.00153   -0.00048    0.00332
N2    4    0.323924    0.205210    0.620787    11.00000    0.01751    0.02533 =
         0.02360    0.00063    0.00102   -0.00125
N3    4    0.388096    0.097407    0.719591    11.00000    0.01977    0.02529 =
         0.02068   -0.00329   -0.00028   -0.00050
C1    1   -0.009473    0.268426    0.637893    11.00000    0.02190    0.02450 =
         0.02636    0.00440    0.00121    0.00252
C2    1   -0.070636    0.245340    0.566091    11.00000    0.03098    0.02959 =
         0.02712    0.00720   -0.00550    0.00258
C3    1   -0.192633    0.255556    0.559194    11.00000    0.02804    0.02823 =
         0.05027    0.00333   -0.01278   -0.00135
AFIX  43
H3    2   -0.235713    0.237934    0.511936    11.00000   -1.20000
AFIX   0
C4    1   -0.251450    0.290852    0.619994    11.00000    0.01902    0.02911 =
         0.07616    0.00669   -0.00058    0.00070
AFIX  43
H4    2   -0.334462    0.297111    0.614556    11.00000   -1.20000
AFIX   0
C5    1   -0.190112    0.316869    0.688205    11.00000    0.02740    0.03135 =
         0.05110    0.00886    0.01191    0.00453
AFIX  43
H5    2   -0.230975    0.342594    0.728894    11.00000   -1.20000
AFIX   0
C6    1   -0.068988    0.306294    0.698972    11.00000    0.02862    0.02771 =
         0.03043    0.00588    0.00474    0.00464
C7    1   -0.007572    0.209615    0.497966    11.00000    0.04316    0.03947 =
         0.02482    0.00100   -0.00483   -0.00285
AFIX 137
H7A   2   -0.064422    0.182777    0.461813    11.00000   -1.20000
H7B   2    0.051341    0.174187    0.520617    11.00000   -1.20000
H7C   2    0.031579    0.248533    0.466945    11.00000   -1.20000
AFIX   0
C8    1   -0.006236    0.333031    0.775272    11.00000    0.04206    0.04154 =
         0.02545   -0.00130    0.00721    0.01154
AFIX 137
H8A   2    0.010421    0.290272    0.811599    11.00000   -1.20000
H8B   2   -0.055738    0.369350    0.802536    11.00000   -1.20000
H8C   2    0.067922    0.357073    0.761916    11.00000   -1.20000
AFIX   0
C9    1    0.187453    0.308503    0.605658    11.00000    0.02860    0.02249 =
         0.02582    0.00448    0.00007    0.00038
AFIX  23
H9A   2    0.219184    0.346449    0.644958    11.00000   -1.20000
H9B   2    0.138873    0.334716    0.562771    11.00000   -1.20000
AFIX   0
C10   1    0.288402    0.267299    0.567453    11.00000    0.02855    0.02369 =
         0.02496    0.00674    0.00091    0.00015
AFIX  23
H10A  2    0.262576    0.248119    0.512852    11.00000   -1.20000
H10B  2    0.355525    0.301879    0.561163    11.00000   -1.20000
AFIX   0
C11   1    0.098729    0.060083    0.683652    11.00000    0.02691    0.03618 =
         0.03025   -0.00488    0.00167   -0.01335
AFIX  23
H11A  2    0.051582    0.061816    0.631334    11.00000   -1.20000
H11B  2    0.149010    0.014683    0.684740    11.00000   -1.20000
AFIX   0
C12   1    0.021785    0.061719    0.754464    11.00000    0.02089    0.02331 =
         0.02987    0.00117   -0.00464   -0.00909
C13   1    0.030435    0.009639    0.817952    11.00000    0.02984    0.02647 =
         0.03452    0.00101   -0.00070   -0.00174
AFIX  43
H13   2    0.082031   -0.032004    0.813931    11.00000   -1.20000
AFIX   0
C14   1   -0.035036    0.017302    0.887329    11.00000    0.04549    0.04830 =
         0.03308    0.00563    0.00422   -0.00473
AFIX  43
H14   2   -0.027882   -0.019170    0.929509    11.00000   -1.20000
AFIX   0
C15   1   -0.109190    0.076884    0.894825    11.00000    0.06287    0.05913 =
         0.06356   -0.00397    0.03453    0.00492
AFIX  43
H15   2   -0.151416    0.083182    0.942877    11.00000   -1.20000
AFIX   0
C16   1   -0.122198    0.128453    0.830984    11.00000    0.04842    0.04246 =
         0.08925    0.00586    0.02893    0.01134
AFIX  43
H16   2   -0.175454    0.169270    0.834681    11.00000   -1.20000
AFIX   0
C17   1   -0.057426    0.120114    0.762202    11.00000    0.03601    0.02932 =
         0.06851    0.01645    0.00668    0.00199
AFIX  43
H17   2   -0.067631    0.155467    0.719099    11.00000   -1.20000
AFIX   0
C18   1    0.251181    0.210808    0.831747    11.00000    0.01891    0.03199 =
         0.02067   -0.00048   -0.00496    0.00164
AFIX  23
H18A  2    0.200246    0.254547    0.841966    11.00000   -1.20000
H18B  2    0.234063    0.171415    0.872023    11.00000   -1.20000
AFIX   0
C19   1    0.376656    0.233507    0.842707    11.00000    0.02319    0.02692 =
         0.01900   -0.00991   -0.00056    0.00100
C20   1    0.419237    0.297418    0.803956    11.00000    0.02952    0.03026 =
         0.02127   -0.00092    0.00047    0.00337
AFIX  43
H20   2    0.365838    0.328102    0.772519    11.00000   -1.20000
AFIX   0
C21   1    0.537573    0.316941    0.810421    11.00000    0.02788    0.03081 =
         0.02894   -0.00035    0.00385   -0.00433
AFIX  43
H21   2    0.564032    0.360932    0.784208    11.00000   -1.20000
AFIX   0
C22   1    0.617128    0.272363    0.855047    11.00000    0.01832    0.03790 =
         0.03591   -0.00433    0.00070   -0.00386
AFIX  43
H22   2    0.698285    0.285279    0.859258    11.00000   -1.20000
AFIX   0
C23   1    0.577448    0.209498    0.892997    11.00000    0.02680    0.02708 =
         0.02963   -0.00517   -0.00393    0.00901
AFIX  43
H23   2    0.631667    0.178144    0.922878    11.00000   -1.20000
AFIX   0
C24   1    0.457473    0.191017    0.888125    11.00000    0.02063    0.02599 =
         0.02446   -0.00256    0.00133   -0.00707
AFIX  43
H24   2    0.431190    0.148297    0.916715    11.00000   -1.20000
AFIX   0
C25   1    0.437911    0.173776    0.604791    11.00000    0.01745    0.02945 =
         0.02392   -0.00124    0.00410   -0.00219
AFIX  13
H25   2    0.496750    0.215549    0.607001    11.00000   -1.20000
AFIX   0
C26   1    0.441641    0.135583    0.519221    11.00000    0.02164    0.02544 =
         0.03021    0.00141    0.00042    0.00014
AFIX  23
H26A  2    0.431845    0.174671    0.476551    11.00000   -1.20000
H26B  2    0.520078    0.112394    0.514103    11.00000   -1.20000
AFIX   0
C27   1    0.348931    0.076641    0.504174    11.00000    0.02737    0.02074 =
         0.01911   -0.00121    0.00371    0.00406
C28   1    0.253221    0.089810    0.449973    11.00000    0.03291    0.02536 =
         0.03017    0.00085   -0.00007    0.00098
AFIX  43
H28   2    0.246848    0.136796    0.422736    11.00000   -1.20000
AFIX   0
C29   1    0.166587    0.035723    0.434736    11.00000    0.02612    0.03179 =
         0.04405   -0.00424   -0.01106    0.00128
AFIX  43
H29   2    0.102232    0.046152    0.397315    11.00000   -1.20000
AFIX   0
C30   1    0.173454   -0.032878    0.473540    11.00000    0.03282    0.03099 =
         0.03945   -0.00267   -0.00060   -0.00355
AFIX  43
H30   2    0.114520   -0.069882    0.462851    11.00000   -1.20000
AFIX   0
C31   1    0.267063   -0.047099    0.528118    11.00000    0.03677    0.02252 =
         0.02889    0.00179    0.00406    0.00299
AFIX  43
H31   2    0.271886   -0.094003    0.555622    11.00000   -1.20000
AFIX   0
C32   1    0.353924    0.006171    0.543217    11.00000    0.02713    0.02677 =
         0.02308   -0.00033    0.00036    0.00384
AFIX  43
H32   2    0.418081   -0.004933    0.580561    11.00000   -1.20000
AFIX   0
C33   1    0.472201    0.119070    0.670905    11.00000    0.02221    0.02244 =
         0.02864   -0.00508   -0.00356   -0.00027
C34   1    0.589591    0.091475    0.679001    11.00000    0.02347    0.04138 =
         0.03489   -0.00251    0.00201    0.00509
AFIX  43
H34   2    0.646897    0.108142    0.642866    11.00000   -1.20000
AFIX   0
C35   1    0.619187    0.041355    0.738453    11.00000    0.02914    0.04268 =
         0.03706   -0.00368   -0.00479    0.01066
AFIX  43
H35   2    0.697505    0.022839    0.744502    11.00000   -1.20000
AFIX   0
C36   1    0.533102    0.016752    0.791402    11.00000    0.03575    0.02633 =
         0.02951   -0.00439   -0.00956    0.00715
C37   1    0.557774   -0.032866    0.857612    11.00000    0.03886    0.03542 =
         0.03592   -0.00240   -0.00752    0.01283
AFIX  43
H37   2    0.635470   -0.051645    0.867073    11.00000   -1.20000
AFIX   0
C38   1    0.471825   -0.054061    0.907914    11.00000    0.05274    0.02893 =
         0.03107    0.00779   -0.00843    0.00940
AFIX  43
H38   2    0.489779   -0.087516    0.951857    11.00000   -1.20000
AFIX   0
C39   1    0.356192   -0.026302    0.894700    11.00000    0.04800    0.02843 =
         0.03106    0.00004   -0.00349    0.00294
AFIX  43
H39   2    0.296476   -0.041661    0.929612    11.00000   -1.20000
AFIX   0
C40   1    0.329097    0.022482    0.832180    11.00000    0.03311    0.02623 =
         0.02370   -0.00057   -0.00427   -0.00023
AFIX  43
H40   2    0.250865    0.040651    0.823775    11.00000   -1.20000
AFIX   0
C41   1    0.417099    0.045772    0.780292    11.00000    0.02996    0.02594 =
         0.02310   -0.00393   -0.00136    0.00022
HKLF 4
 
REM  mjl1134a
REM R1 =  0.0491 for    6992 Fo > 4sig(Fo)  and  0.0543 for all    7582 data
REM    408 parameters refined using      0 restraints
 
END  
     
WGHT      0.0421      9.4198 

REM No hydrogen bonds found for HTAB generation

REM Highest difference peak  3.184,  deepest hole -1.813,  1-sigma level  0.154
Q1    1   0.7935  0.0016  0.7981  11.00000  0.05    3.18
Q2    1   0.3783  0.1659  0.8932  11.00000  0.05    2.81
Q3    1   0.3032  0.1943  0.6613  11.00000  0.05    0.72
Q4    1   0.2949  0.1247  0.7356  11.00000  0.05    0.69
Q5    1   0.1164  0.2070  0.7006  11.00000  0.05    0.64
Q6    1   0.4678  0.1417  0.8981  11.00000  0.05    0.62
Q7    1   0.2004  0.2221  0.7586  11.00000  0.05    0.61
Q8    1   0.1119  0.1273  0.7141  11.00000  0.05    0.59
Q9    1   0.1343  0.1204  0.6616  11.00000  0.05    0.56
Q10   1   0.5117  0.1968  0.8840  11.00000  0.05    0.55
Q11   1   0.1987  0.3654  0.6192  11.00000  0.05    0.50
Q12   1   0.2822  0.1406  0.8800  11.00000  0.05    0.50
Q13   1   0.1534  0.3399  0.5870  11.00000  0.05    0.50
Q14   1   0.1849  0.1015  0.7412  11.00000  0.05    0.50
Q15   1   0.4206  0.2791  0.7717  11.00000  0.05    0.50
Q16   1  -0.0373  0.1598  0.6802  11.00000  0.05    0.48
Q17   1   0.8546  0.0724  0.3767  11.00000  0.05    0.48
Q18   1   0.3763  0.0110  0.5764  11.00000  0.05    0.48
Q19   1   0.1750  0.3575  0.6028  11.00000  0.05    0.48
Q20   1   0.2488  0.3848  0.5228  11.00000  0.05    0.47
Q21   1   0.7739 -0.0428  0.8420  11.00000  0.05    0.47
Q22   1   0.3680  0.1571  0.9626  11.00000  0.05    0.47
Q23   1  -0.0978  0.2605  0.5366  11.00000  0.05    0.47
Q24   1   0.3946  0.1681  0.8233  11.00000  0.05    0.46
Q25   1   0.4211  0.0606  0.7648  11.00000  0.05    0.46
;

loop_
_symmetry_equiv_pos_site_id
_space_group_symop_operation_xyz
1 +X,+Y,+Z
2 -X,1/2+Y,1/2-Z
3 -X,-Y,-Z
4 +X,1/2-Y,1/2+Z

loop_
_atom_site_label
_atom_site_type_symbol
_atom_site_fract_x
_atom_site_fract_y
_atom_site_fract_z
_atom_site_U_iso_or_equiv
_atom_site_adp_type
_atom_site_occupancy
_atom_site_site_symmetry_multiplicity
_atom_site_calc_flag
_atom_site_refinement_flags
Hf1 Hf 0.20862(2) 0.16611(2) 0.70267(2) 0.01975(9) Uani 1 4 d .
N1 N 0.1138(4) 0.2532(2) 0.6484(3) 0.0219(9) Uani 1 4 d .
N2 N 0.3239(4) 0.2052(2) 0.6208(3) 0.0221(9) Uani 1 4 d .
N3 N 0.3881(4) 0.0974(2) 0.7196(3) 0.0220(9) Uani 1 4 d .
C1 C -0.0095(4) 0.2684(3) 0.6379(3) 0.0243(10) Uani 1 4 d .
C2 C -0.0706(5) 0.2453(3) 0.5661(3) 0.0295(12) Uani 1 4 d .
C3 C -0.1926(5) 0.2556(3) 0.5592(4) 0.0360(14) Uani 1 4 d .
C4 C -0.2515(5) 0.2909(3) 0.6200(5) 0.0415(16) Uani 1 4 d .
C5 C -0.1901(5) 0.3169(3) 0.6882(4) 0.0363(14) Uani 1 4 d .
C6 C -0.0690(5) 0.3063(3) 0.6990(4) 0.0288(11) Uani 1 4 d .
C7 C -0.0076(6) 0.2096(4) 0.4980(4) 0.0360(13) Uani 1 4 d .
C8 C -0.0062(6) 0.3330(3) 0.7753(4) 0.0362(14) Uani 1 4 d .
C9 C 0.1875(5) 0.3085(3) 0.6057(3) 0.0257(11) Uani 1 4 d .
C10 C 0.2884(5) 0.2673(3) 0.5675(3) 0.0257(11) Uani 1 4 d .
C11 C 0.0987(5) 0.0601(3) 0.6836(4) 0.0311(12) Uani 1 4 d .
C12 C 0.0218(5) 0.0617(3) 0.7545(3) 0.0249(11) Uani 1 4 d .
C13 C 0.0304(5) 0.0096(3) 0.8179(4) 0.0304(12) Uani 1 4 d .
C14 C -0.0350(6) 0.0173(4) 0.8873(4) 0.0422(15) Uani 1 4 d .
C15 C -0.1092(7) 0.0769(5) 0.8948(5) 0.061(2) Uani 1 4 d .
C16 C -0.1222(7) 0.1285(4) 0.8310(6) 0.059(2) Uani 1 4 d .
C17 C -0.0574(6) 0.1201(4) 0.7622(5) 0.0445(16) Uani 1 4 d .
C18 C 0.2512(4) 0.2108(3) 0.8317(3) 0.0241(10) Uani 1 4 d .
C19 C 0.3767(4) 0.2335(3) 0.8427(3) 0.0231(10) Uani 1 4 d .
C20 C 0.4192(5) 0.2974(3) 0.8040(3) 0.0270(11) Uani 1 4 d .
C21 C 0.5376(5) 0.3169(3) 0.8104(4) 0.0291(12) Uani 1 4 d .
C22 C 0.6171(5) 0.2724(3) 0.8550(4) 0.0307(12) Uani 1 4 d .
C23 C 0.5775(5) 0.2095(3) 0.8930(3) 0.0280(11) Uani 1 4 d .
C24 C 0.4575(4) 0.1910(3) 0.8881(3) 0.0237(10) Uani 1 4 d .
C25 C 0.4379(5) 0.1738(3) 0.6048(3) 0.0235(11) Uani 1 4 d .
C26 C 0.4416(5) 0.1356(3) 0.5192(3) 0.0258(11) Uani 1 4 d .
C27 C 0.3489(5) 0.0766(3) 0.5042(3) 0.0223(10) Uani 1 4 d .
C28 C 0.2532(5) 0.0898(3) 0.4500(3) 0.0295(12) Uani 1 4 d .
C29 C 0.1666(5) 0.0357(3) 0.4347(4) 0.0344(13) Uani 1 4 d .
C30 C 0.1734(5) -0.0329(3) 0.4735(4) 0.0345(13) Uani 1 4 d .
C31 C 0.2671(5) -0.0471(3) 0.5281(3) 0.0293(12) Uani 1 4 d .
C32 C 0.3539(5) 0.0062(3) 0.5432(3) 0.0257(10) Uani 1 4 d .
C33 C 0.4722(5) 0.1191(3) 0.6709(3) 0.0246(11) Uani 1 4 d .
C34 C 0.5896(5) 0.0915(3) 0.6790(4) 0.0332(13) Uani 1 4 d .
C35 C 0.6192(5) 0.0414(4) 0.7385(4) 0.0365(14) Uani 1 4 d .
C36 C 0.5331(5) 0.0168(3) 0.7914(4) 0.0309(12) Uani 1 4 d .
C37 C 0.5578(6) -0.0329(3) 0.8576(4) 0.0370(14) Uani 1 4 d .
C38 C 0.4718(6) -0.0541(3) 0.9079(4) 0.0379(14) Uani 1 4 d .
C39 C 0.3562(6) -0.0263(3) 0.8947(4) 0.0360(13) Uani 1 4 d .
C40 C 0.3291(5) 0.0225(3) 0.8322(3) 0.0279(11) Uani 1 4 d .
C41 C 0.4171(5) 0.0458(3) 0.7803(3) 0.0264(11) Uani 1 4 d .
H3 H -0.23571 0.23793 0.51194 0.0432 Uiso 1 4 calc R
H4 H -0.33446 0.29711 0.61456 0.0498 Uiso 1 4 calc R
H5 H -0.23098 0.34259 0.72889 0.0435 Uiso 1 4 calc R
H7A H -0.06442 0.18278 0.46181 0.0432 Uiso 1 4 calc R
H7B H 0.05134 0.17419 0.52062 0.0432 Uiso 1 4 calc R
H7C H 0.03158 0.24853 0.46695 0.0432 Uiso 1 4 calc R
H8A H 0.01042 0.29027 0.8116 0.0434 Uiso 1 4 calc R
H8B H -0.05574 0.36935 0.80254 0.0434 Uiso 1 4 calc R
H8C H 0.06792 0.35707 0.76192 0.0434 Uiso 1 4 calc R
H9A H 0.21918 0.34645 0.64496 0.0308 Uiso 1 4 calc R
H9B H 0.13887 0.33472 0.56277 0.0308 Uiso 1 4 calc R
H10A H 0.26258 0.24812 0.51285 0.0309 Uiso 1 4 calc R
H10B H 0.35552 0.30188 0.56116 0.0309 Uiso 1 4 calc R
H11A H 0.05158 0.06182 0.63133 0.0373 Uiso 1 4 calc R
H11B H 0.14901 0.01468 0.68474 0.0373 Uiso 1 4 calc R
H13 H 0.08203 -0.032 0.81393 0.0364 Uiso 1 4 calc R
H14 H -0.02788 -0.01917 0.92951 0.0506 Uiso 1 4 calc R
H15 H -0.15142 0.08318 0.94288 0.0730 Uiso 1 4 calc R
H16 H -0.17545 0.16927 0.83468 0.0710 Uiso 1 4 calc R
H17 H -0.06763 0.15547 0.7191 0.0534 Uiso 1 4 calc R
H18A H 0.20025 0.25455 0.84197 0.0289 Uiso 1 4 calc R
H18B H 0.23406 0.17141 0.87202 0.0289 Uiso 1 4 calc R
H20 H 0.36584 0.3281 0.77252 0.0324 Uiso 1 4 calc R
H21 H 0.56403 0.36093 0.78421 0.0350 Uiso 1 4 calc R
H22 H 0.69828 0.28528 0.85926 0.0369 Uiso 1 4 calc R
H23 H 0.63167 0.17814 0.92288 0.0336 Uiso 1 4 calc R
H24 H 0.43119 0.1483 0.91672 0.0284 Uiso 1 4 calc R
H25 H 0.49675 0.21555 0.607 0.0282 Uiso 1 4 calc R
H26A H 0.43185 0.17467 0.47655 0.0309 Uiso 1 4 calc R
H26B H 0.52008 0.11239 0.5141 0.0309 Uiso 1 4 calc R
H28 H 0.24685 0.1368 0.42274 0.0354 Uiso 1 4 calc R
H29 H 0.10223 0.04615 0.39731 0.0413 Uiso 1 4 calc R
H30 H 0.11452 -0.06988 0.46285 0.0414 Uiso 1 4 calc R
H31 H 0.27189 -0.094 0.55562 0.0352 Uiso 1 4 calc R
H32 H 0.41808 -0.00493 0.58056 0.0308 Uiso 1 4 calc R
H34 H 0.6469 0.10814 0.64287 0.0399 Uiso 1 4 calc R
H35 H 0.69751 0.02284 0.7445 0.0438 Uiso 1 4 calc R
H37 H 0.63547 -0.05165 0.86707 0.0444 Uiso 1 4 calc R
H38 H 0.48978 -0.08752 0.95186 0.0455 Uiso 1 4 calc R
H39 H 0.29648 -0.04166 0.92961 0.0432 Uiso 1 4 calc R
H40 H 0.25086 0.04065 0.82377 0.0334 Uiso 1 4 calc R

loop_
_atom_site_aniso_label
_atom_site_aniso_U_11
_atom_site_aniso_U_22
_atom_site_aniso_U_33
_atom_site_aniso_U_12
_atom_site_aniso_U_13
_atom_site_aniso_U_23
Hf1 0.01905(13) 0.02258(13) 0.01754(13) 0.00011(7) 0.00001(8) 0.00005(7)
N1 0.017(2) 0.028(2) 0.020(2) 0.0033(17) -0.0005(16) 0.0015(17)
N2 0.018(2) 0.025(2) 0.024(2) -0.0013(17) 0.0010(17) 0.0006(17)
N3 0.020(2) 0.025(2) 0.021(2) -0.0005(17) -0.0003(17) -0.0033(17)
C1 0.022(2) 0.025(2) 0.026(3) 0.003(2) 0.001(2) 0.004(2)
C2 0.031(3) 0.030(3) 0.027(3) 0.003(2) -0.005(2) 0.007(2)
C3 0.028(3) 0.028(3) 0.050(4) -0.001(2) -0.013(3) 0.003(3)
C4 0.019(3) 0.029(3) 0.076(5) 0.001(2) -0.001(3) 0.007(3)
C5 0.027(3) 0.031(3) 0.051(4) 0.005(2) 0.012(3) 0.009(3)
C6 0.029(3) 0.028(3) 0.030(3) 0.005(2) 0.005(2) 0.006(2)
C7 0.043(3) 0.039(3) 0.025(3) -0.003(3) -0.005(2) 0.001(3)
C8 0.042(4) 0.042(3) 0.025(3) 0.012(3) 0.007(3) -0.001(2)
C9 0.029(3) 0.022(2) 0.026(3) 0.000(2) 0.000(2) 0.004(2)
C10 0.029(3) 0.024(2) 0.025(3) 0.000(2) 0.001(2) 0.007(2)
C11 0.027(3) 0.036(3) 0.030(3) -0.013(2) 0.002(2) -0.005(2)
C12 0.021(2) 0.023(2) 0.030(3) -0.009(2) -0.005(2) 0.001(2)
C13 0.030(3) 0.026(3) 0.035(3) -0.002(2) -0.001(2) 0.001(2)
C14 0.045(4) 0.048(4) 0.033(3) -0.005(3) 0.004(3) 0.006(3)
C15 0.063(5) 0.059(5) 0.064(5) 0.005(4) 0.035(4) -0.004(4)
C16 0.048(4) 0.042(4) 0.089(6) 0.011(3) 0.029(4) 0.006(4)
C17 0.036(3) 0.029(3) 0.069(5) 0.002(3) 0.007(3) 0.016(3)
C18 0.019(2) 0.032(3) 0.021(3) 0.002(2) -0.0050(19) -0.000(2)
C19 0.023(2) 0.027(3) 0.019(2) 0.001(2) -0.0006(19) -0.010(2)
C20 0.030(3) 0.030(3) 0.021(3) 0.003(2) 0.000(2) -0.001(2)
C21 0.028(3) 0.031(3) 0.029(3) -0.004(2) 0.004(2) -0.000(2)
C22 0.018(2) 0.038(3) 0.036(3) -0.004(2) 0.001(2) -0.004(2)
C23 0.027(3) 0.027(3) 0.030(3) 0.009(2) -0.004(2) -0.005(2)
C24 0.021(2) 0.026(3) 0.024(3) -0.007(2) 0.001(2) -0.003(2)
C25 0.017(2) 0.029(3) 0.024(3) -0.0022(19) 0.004(2) -0.001(2)
C26 0.022(2) 0.025(3) 0.030(3) 0.000(2) 0.000(2) 0.001(2)
C27 0.027(3) 0.021(2) 0.019(3) 0.0041(19) 0.004(2) -0.0012(19)
C28 0.033(3) 0.025(3) 0.030(3) 0.001(2) -0.000(2) 0.001(2)
C29 0.026(3) 0.032(3) 0.044(4) 0.001(2) -0.011(3) -0.004(3)
C30 0.033(3) 0.031(3) 0.039(3) -0.004(2) -0.001(3) -0.003(3)
C31 0.037(3) 0.023(2) 0.029(3) 0.003(2) 0.004(2) 0.002(2)
C32 0.027(3) 0.027(3) 0.023(3) 0.004(2) 0.000(2) -0.000(2)
C33 0.022(2) 0.022(2) 0.029(3) -0.000(2) -0.004(2) -0.005(2)
C34 0.023(3) 0.041(3) 0.035(3) 0.005(2) 0.002(2) -0.003(3)
C35 0.029(3) 0.043(3) 0.037(3) 0.011(3) -0.005(3) -0.004(3)
C36 0.036(3) 0.026(3) 0.030(3) 0.007(2) -0.010(2) -0.004(2)
C37 0.039(3) 0.035(3) 0.036(3) 0.013(3) -0.008(3) -0.002(3)
C38 0.053(4) 0.029(3) 0.031(3) 0.009(3) -0.008(3) 0.008(2)
C39 0.048(4) 0.028(3) 0.031(3) 0.003(3) -0.003(3) 0.000(2)
C40 0.033(3) 0.026(3) 0.024(3) -0.000(2) -0.004(2) -0.001(2)
C41 0.030(3) 0.026(3) 0.023(3) 0.000(2) -0.001(2) -0.004(2)

loop_
_atom_type_symbol
_atom_type_description
_atom_type_scat_dispersion_real
_atom_type_scat_dispersion_imag
_atom_type_scat_source
C C 0.0033 0.0016
;
International Tables for Crystallography
(Vol. C, Tables 4.2.6.8 and 6.1.1.4)
;
H H 0.0000 0.0000
;
International Tables for Crystallography
(Vol. C, Table 6.1.1.4)
;
Hf Hf -0.5830 6.1852
;
International Tables for Crystallography
(Vol. C, Tables 4.2.6.8 and 6.1.1.4)
;
N N 0.0061 0.0033
;
International Tables for Crystallography
(Vol. C, Tables 4.2.6.8 and 6.1.1.4)
;

loop_
_geom_angle_atom_site_label_1
_geom_angle_atom_site_label_2
_geom_angle_atom_site_label_3
_geom_angle
_geom_angle_publ_flag
N1 Hf1 N2 78.39(17) yes
N1 Hf1 N3 149.47(16) yes
N1 Hf1 C11 107.01(19) yes
N1 Hf1 C18 102.67(18) yes
N2 Hf1 N3 71.26(16) yes
N2 Hf1 C11 123.87(19) yes
N2 Hf1 C18 112.10(18) yes
N3 Hf1 C11 92.90(18) yes
N3 Hf1 C18 86.01(16) yes
C11 Hf1 C18 120.3(2) yes
Hf1 N1 C1 133.0(3) yes
Hf1 N1 C9 113.9(3) yes
C1 N1 C9 112.8(4) yes
Hf1 N2 C10 119.1(3) yes
Hf1 N2 C25 126.6(3) yes
C10 N2 C25 114.1(4) yes
Hf1 N3 C33 114.6(3) yes
Hf1 N3 C41 126.7(3) yes
C33 N3 C41 118.1(4) yes
N1 C1 C2 119.3(5) yes
N1 C1 C6 120.5(5) yes
C2 C1 C6 120.2(5) yes
C1 C2 C3 118.6(5) yes
C1 C2 C7 121.1(5) yes
C3 C2 C7 120.3(5) yes
C2 C3 C4 121.0(6) yes
C3 C4 C5 120.0(5) yes
C4 C5 C6 121.2(6) yes
C1 C6 C5 118.8(5) yes
C1 C6 C8 121.7(5) yes
C5 C6 C8 119.6(5) yes
N1 C9 C10 109.1(4) yes
N2 C10 C9 108.1(4) yes
Hf1 C11 C12 102.5(4) yes
C11 C12 C13 123.2(5) yes
C11 C12 C17 119.7(5) yes
C13 C12 C17 116.9(5) yes
C12 C13 C14 121.5(5) yes
C13 C14 C15 120.4(6) yes
C14 C15 C16 119.1(8) yes
C15 C16 C17 120.0(7) yes
C12 C17 C16 121.9(6) yes
Hf1 C18 C19 111.4(3) yes
C18 C19 C20 121.2(5) yes
C18 C19 C24 121.7(5) yes
C20 C19 C24 117.1(5) yes
C19 C20 C21 121.6(5) yes
C20 C21 C22 120.1(5) yes
C21 C22 C23 119.2(5) yes
C22 C23 C24 120.5(5) yes
C19 C24 C23 121.5(5) yes
N2 C25 C26 113.3(4) yes
N2 C25 C33 108.9(4) yes
C26 C25 C33 110.5(4) yes
C25 C26 C27 113.8(4) yes
C26 C27 C28 120.6(5) yes
C26 C27 C32 122.5(4) yes
C28 C27 C32 117.0(5) yes
C27 C28 C29 121.5(5) yes
C28 C29 C30 120.5(5) yes
C29 C30 C31 119.1(5) yes
C30 C31 C32 120.7(5) yes
C27 C32 C31 121.2(5) yes
N3 C33 C25 117.0(4) yes
N3 C33 C34 122.8(5) yes
C25 C33 C34 120.2(5) yes
C33 C34 C35 119.6(5) yes
C34 C35 C36 119.6(5) yes
C35 C36 C37 123.3(6) yes
C35 C36 C41 118.4(5) yes
C37 C36 C41 118.2(5) yes
C36 C37 C38 121.1(6) yes
C37 C38 C39 120.0(6) yes
C38 C39 C40 120.7(6) yes
C39 C40 C41 120.0(5) yes
N3 C41 C36 121.4(5) yes
N3 C41 C40 118.7(5) yes
C36 C41 C40 119.9(5) yes
C2 C3 H3 119.502 no
C4 C3 H3 119.499 no
C3 C4 H4 120.013 no
C5 C4 H4 119.996 no
C4 C5 H5 119.394 no
C6 C5 H5 119.403 no
C2 C7 H7A 109.471 no
C2 C7 H7B 109.475 no
C2 C7 H7C 109.466 no
H7A C7 H7B 109.484 no
H7A C7 H7C 109.462 no
H7B C7 H7C 109.469 no
C6 C8 H8A 109.471 no
C6 C8 H8B 109.479 no
C6 C8 H8C 109.478 no
H8A C8 H8B 109.466 no
H8A C8 H8C 109.465 no
H8B C8 H8C 109.469 no
N1 C9 H9A 109.856 no
N1 C9 H9B 109.865 no
C10 C9 H9A 109.858 no
C10 C9 H9B 109.853 no
H9A C9 H9B 108.273 no
N2 C10 H10A 110.079 no
N2 C10 H10B 110.080 no
C9 C10 H10A 110.083 no
C9 C10 H10B 110.080 no
H10A C10 H10B 108.413 no
Hf1 C11 H11A 111.264 no
Hf1 C11 H11B 111.272 no
C12 C11 H11A 111.270 no
C12 C11 H11B 111.272 no
H11A C11 H11B 109.181 no
C12 C13 H13 119.228 no
C14 C13 H13 119.232 no
C13 C14 H14 119.815 no
C15 C14 H14 119.813 no
C14 C15 H15 120.430 no
C16 C15 H15 120.423 no
C15 C16 H16 119.993 no
C17 C16 H16 119.997 no
C12 C17 H17 119.035 no
C16 C17 H17 119.031 no
Hf1 C18 H18A 109.362 no
Hf1 C18 H18B 109.349 no
C19 C18 H18A 109.355 no
C19 C18 H18B 109.362 no
H18A C18 H18B 107.996 no
C19 C20 H20 119.208 no
C21 C20 H20 119.212 no
C20 C21 H21 119.954 no
C22 C21 H21 119.950 no
C21 C22 H22 120.378 no
C23 C22 H22 120.387 no
C22 C23 H23 119.740 no
C24 C23 H23 119.738 no
C19 C24 H24 119.277 no
C23 C24 H24 119.262 no
N2 C25 H25 107.984 no
C26 C25 H25 107.982 no
C33 C25 H25 107.980 no
C25 C26 H26A 108.806 no
C25 C26 H26B 108.813 no
C27 C26 H26A 108.813 no
C27 C26 H26B 108.811 no
H26A C26 H26B 107.677 no
C27 C28 H28 119.247 no
C29 C28 H28 119.263 no
C28 C29 H29 119.749 no
C30 C29 H29 119.753 no
C29 C30 H30 120.433 no
C31 C30 H30 120.436 no
C30 C31 H31 119.635 no
C32 C31 H31 119.628 no
C27 C32 H32 119.417 no
C31 C32 H32 119.428 no
C33 C34 H34 120.197 no
C35 C34 H34 120.180 no
C34 C35 H35 120.195 no
C36 C35 H35 120.187 no
C36 C37 H37 119.457 no
C38 C37 H37 119.462 no
C37 C38 H38 119.999 no
C39 C38 H38 120.004 no
C38 C39 H39 119.624 no
C40 C39 H39 119.628 no
C39 C40 H40 119.982 no
C41 C40 H40 119.979 no

loop_
_geom_bond_atom_site_label_1
_geom_bond_atom_site_label_2
_geom_bond_distance
_geom_bond_publ_flag
Hf1 N1 2.066(4) yes
Hf1 N2 2.045(4) yes
Hf1 N3 2.384(4) yes
Hf1 C11 2.277(6) yes
Hf1 C18 2.293(5) yes
N1 C1 1.429(6) yes
N1 C9 1.491(7) yes
N2 C10 1.455(7) yes
N2 C25 1.447(7) yes
N3 C33 1.333(7) yes
N3 C41 1.384(7) yes
C1 C2 1.400(8) yes
C1 C6 1.409(8) yes
C2 C3 1.398(8) yes
C2 C7 1.500(8) yes
C3 C4 1.380(9) yes
C4 C5 1.370(9) yes
C5 C6 1.392(8) yes
C6 C8 1.489(8) yes
C9 C10 1.523(8) yes
C11 C12 1.489(8) yes
C12 C13 1.395(8) yes
C12 C17 1.386(8) yes
C13 C14 1.398(9) yes
C14 C15 1.365(11) yes
C15 C16 1.396(12) yes
C16 C17 1.386(12) yes
C18 C19 1.485(7) yes
C19 C20 1.402(8) yes
C19 C24 1.380(7) yes
C20 C21 1.388(8) yes
C21 C22 1.386(8) yes
C22 C23 1.369(8) yes
C23 C24 1.401(7) yes
C25 C26 1.563(8) yes
C25 C33 1.496(7) yes
C26 C27 1.499(7) yes
C27 C28 1.391(7) yes
C27 C32 1.409(7) yes
C28 C29 1.392(8) yes
C29 C30 1.378(8) yes
C30 C31 1.380(8) yes
C31 C32 1.383(8) yes
C33 C34 1.422(8) yes
C34 C35 1.353(9) yes
C35 C36 1.410(9) yes
C36 C37 1.418(8) yes
C36 C41 1.420(8) yes
C37 C38 1.363(9) yes
C38 C39 1.411(9) yes
C39 C40 1.368(8) yes
C40 C41 1.408(8) yes
C3 H3 0.950 no
C4 H4 0.950 no
C5 H5 0.950 no
C7 H7A 0.980 no
C7 H7B 0.980 no
C7 H7C 0.980 no
C8 H8A 0.980 no
C8 H8B 0.980 no
C8 H8C 0.980 no
C9 H9A 0.990 no
C9 H9B 0.990 no
C10 H10A 0.990 no
C10 H10B 0.990 no
C11 H11A 0.990 no
C11 H11B 0.990 no
C13 H13 0.950 no
C14 H14 0.950 no
C15 H15 0.950 no
C16 H16 0.950 no
C17 H17 0.950 no
C18 H18A 0.990 no
C18 H18B 0.990 no
C20 H20 0.950 no
C21 H21 0.950 no
C22 H22 0.950 no
C23 H23 0.950 no
C24 H24 0.950 no
C25 H25 1.000 no
C26 H26A 0.990 no
C26 H26B 0.990 no
C28 H28 0.950 no
C29 H29 0.950 no
C30 H30 0.950 no
C31 H31 0.950 no
C32 H32 0.950 no
C34 H34 0.950 no
C35 H35 0.950 no
C37 H37 0.950 no
C38 H38 0.950 no
C39 H39 0.950 no
C40 H40 0.950 no

loop_
_geom_contact_atom_site_label_1
_geom_contact_atom_site_label_2
_geom_contact_distance
_geom_contact_publ_flag
_geom_contact_site_symmetry_2
Hf1 C17 3.326(7) no .
Hf1 C40 3.557(6) no .
N1 C7 2.875(7) no .
N1 C8 2.916(8) no .
N2 C20 3.548(7) no .
N2 C27 3.007(7) no .
N2 C28 3.537(7) no .
N3 C19 3.163(7) no .
N3 C24 3.292(7) no .
N3 C26 3.442(7) no .
N3 C27 3.561(7) no .
N3 C32 3.326(7) no .
N3 C35 2.813(7) no .
C1 C4 2.781(8) no .
C1 C17 3.399(9) no .
C2 C5 2.785(9) no .
C2 C9 3.179(8) no .
C3 C6 2.782(8) no .
C6 C9 3.360(8) no .
C6 C17 3.476(9) no .
C7 C9 3.279(8) no .
C10 C26 3.050(8) no .
C11 C40 3.552(8) no .
C12 C15 2.817(10) no .
C13 C16 2.752(10) no .
C13 C40 3.399(8) no .
C14 C17 2.754(10) no .
C18 C40 3.470(8) no .
C19 C22 2.817(8) no .
C19 C41 3.535(8) no .
C20 C23 2.750(8) no .
C21 C24 2.757(8) no .
C24 C40 3.443(8) no .
C24 C41 3.156(8) no .
C25 C28 3.546(8) no .
C25 C32 3.279(7) no .
C26 C34 3.144(8) no .
C27 C30 2.818(8) no .
C27 C33 3.106(7) no .
C28 C31 2.757(8) no .
C29 C32 2.758(8) no .
C32 C33 3.157(7) no .
C33 C36 2.753(8) no .
C34 C41 2.756(8) no .
C36 C39 2.801(9) no .
C37 C40 2.792(9) no .
C38 C41 2.794(8) no .
C4 C39 3.472(8) no 2_556
C8 C13 3.503(8) no 2_556
C13 C8 3.503(8) no 2_546
C16 C35 3.594(10) no 1_455
C35 C16 3.594(10) no 1_655
C39 C4 3.472(8) no 2_546
Hf1 H7B 3.4085 no .
Hf1 H9A 3.3532 no .
Hf1 H10A 3.5224 no .
Hf1 H17 3.1707 no .
Hf1 H20 3.5543 no .
Hf1 H40 3.0137 no .
N1 H7B 2.5955 no .
N1 H7C 3.0782 no .
N1 H8A 3.0500 no .
N1 H8C 2.6951 no .
N1 H10A 2.8624 no .
N1 H10B 3.2780 no .
N1 H11A 3.4901 no .
N1 H17 2.9774 no .
N1 H18A 3.2790 no .
N2 H7B 3.4793 no .
N2 H9A 2.8200 no .
N2 H9B 3.2336 no .
N2 H20 3.3324 no .
N2 H26A 2.7738 no .
N2 H26B 3.3405 no .
N2 H28 3.5410 no .
N3 H11B 3.1196 no .
N3 H18B 3.3907 no .
N3 H24 3.3726 no .
N3 H25 3.0977 no .
N3 H32 2.9537 no .
N3 H34 3.2624 no .
N3 H40 2.5776 no .
C1 H3 3.2645 no .
C1 H5 3.2693 no .
C1 H7A 3.3004 no .
C1 H7B 2.6707 no .
C1 H7C 2.8888 no .
C1 H8A 2.8755 no .
C1 H8B 3.3095 no .
C1 H8C 2.6897 no .
C1 H9A 2.9446 no .
C1 H9B 2.4421 no .
C1 H17 2.5200 no .
C2 H4 3.2731 no .
C2 H9B 2.8676 no .
C2 H17 2.9771 no .
C3 H5 3.2361 no .
C3 H7A 2.5671 no .
C3 H7B 3.2198 no .
C3 H7C 3.0307 no .
C3 H17 3.4232 no .
C4 H17 3.5345 no .
C5 H3 3.2354 no .
C5 H8A 3.0111 no .
C5 H8B 2.5389 no .
C5 H8C 3.1983 no .
C5 H16 3.5612 no .
C5 H17 3.2238 no .
C6 H4 3.2618 no .
C6 H9A 3.5093 no .
C6 H9B 3.3704 no .
C6 H16 3.5568 no .
C6 H17 2.7069 no .
C7 H3 2.6630 no .
C7 H9B 2.9486 no .
C7 H10A 3.1443 no .
C7 H11A 3.4683 no .
C7 H28 3.4532 no .
C8 H5 2.6349 no .
C8 H9A 3.4264 no .
C8 H17 3.3583 no .
C8 H18A 2.8998 no .
C9 H7B 3.1390 no .
C9 H7C 3.0109 no .
C9 H8C 3.0851 no .
C9 H20 3.3445 no .
C10 H7B 3.2247 no .
C10 H7C 3.2984 no .
C10 H25 2.5939 no .
C10 H26A 2.8016 no .
C10 H28 3.3404 no .
C11 H7B 3.3824 no .
C11 H13 2.7092 no .
C11 H17 2.6289 no .
C11 H40 2.8296 no .
C12 H14 3.2881 no .
C12 H16 3.2747 no .
C12 H18B 3.5921 no .
C12 H40 2.8147 no .
C13 H11A 3.2214 no .
C13 H11B 2.6263 no .
C13 H15 3.2578 no .
C13 H17 3.2319 no .
C13 H39 3.5766 no .
C13 H40 2.5631 no .
C14 H16 3.2383 no .
C14 H40 3.4870 no .
C15 H13 3.2459 no .
C15 H17 3.2616 no .
C16 H8A 3.2758 no .
C16 H14 3.2418 no .
C17 H8A 3.2216 no .
C17 H11A 2.7370 no .
C17 H11B 3.3085 no .
C17 H13 3.2316 no .
C17 H15 3.2685 no .
C18 H8A 3.0844 no .
C18 H8C 3.4937 no .
C18 H20 2.6711 no .
C18 H24 2.6627 no .
C18 H40 3.0341 no .
C19 H21 3.2883 no .
C19 H23 3.2757 no .
C20 H9A 3.4869 no .
C20 H18A 2.7061 no .
C20 H18B 3.3092 no .
C20 H22 3.2630 no .
C20 H24 3.2366 no .
C21 H23 3.2357 no .
C22 H20 3.2554 no .
C22 H24 3.2539 no .
C23 H21 3.2345 no .
C24 H18A 3.1914 no .
C24 H18B 2.5642 no .
C24 H20 3.2331 no .
C24 H22 3.2658 no .
C25 H10A 2.7759 no .
C25 H10B 2.5556 no .
C25 H32 3.2148 no .
C25 H34 2.6935 no .
C26 H10A 2.8552 no .
C26 H10B 3.2055 no .
C26 H28 2.6579 no .
C26 H32 2.7161 no .
C26 H34 3.0551 no .
C27 H10A 3.2139 no .
C27 H25 3.3934 no .
C27 H29 3.2786 no .
C27 H31 3.2854 no .
C28 H7B 3.0222 no .
C28 H10A 3.0032 no .
C28 H26A 2.5517 no .
C28 H26B 3.1869 no .
C28 H30 3.2644 no .
C28 H32 3.2492 no .
C29 H7B 3.1576 no .
C29 H11A 3.5714 no .
C29 H31 3.2364 no .
C30 H11A 3.4392 no .
C30 H11B 3.5927 no .
C30 H28 3.2553 no .
C30 H32 3.2532 no .
C31 H11B 3.1563 no .
C31 H29 3.2376 no .
C32 H11B 3.3734 no .
C32 H26A 3.3299 no .
C32 H26B 2.7324 no .
C32 H28 3.2510 no .
C32 H30 3.2598 no .
C33 H26A 3.3501 no .
C33 H26B 2.6595 no .
C33 H32 2.7141 no .
C33 H35 3.2637 no .
C34 H25 2.6967 no .
C34 H26B 2.8067 no .
C34 H32 3.0083 no .
C35 H32 3.4694 no .
C35 H37 2.6829 no .
C36 H24 3.3616 no .
C36 H34 3.2526 no .
C36 H38 3.2799 no .
C36 H40 3.3054 no .
C37 H35 2.6920 no .
C37 H39 3.2543 no .
C38 H40 3.2741 no .
C39 H13 3.3274 no .
C39 H24 3.2406 no .
C39 H37 3.2605 no .
C40 H11B 3.0946 no .
C40 H13 2.9726 no .
C40 H18B 2.9501 no .
C40 H24 2.8525 no .
C40 H38 3.2680 no .
C41 H11B 3.4031 no .
C41 H18B 3.4519 no .
C41 H24 2.8881 no .
C41 H32 3.4010 no .
C41 H35 3.2951 no .
C41 H37 3.2944 no .
C41 H39 3.2627 no .
H3 H4 2.3229 no .
H3 H7A 2.3647 no .
H3 H7B 3.4512 no .
H3 H7C 3.1678 no .
H4 H5 2.3116 no .
H5 H8A 3.1422 no .
H5 H8B 2.3278 no .
H5 H8C 3.4238 no .
H5 H16 3.5830 no .
H7A H29 3.2912 no .
H7B H9B 3.0949 no .
H7B H10A 2.7472 no .
H7B H11A 2.7035 no .
H7B H28 2.8840 no .
H7B H29 3.1224 no .
H7C H9B 2.4756 no .
H7C H10A 2.6958 no .
H7C H28 3.2637 no .
H8A H16 3.0550 no .
H8A H17 2.9539 no .
H8A H18A 2.2811 no .
H8A H18B 3.4176 no .
H8B H18A 3.5892 no .
H8C H9A 2.6466 no .
H8C H9B 3.4286 no .
H8C H18A 2.6700 no .
H8C H20 3.4216 no .
H9A H10A 2.8495 no .
H9A H10B 2.2661 no .
H9A H20 2.6315 no .
H9B H10A 2.2678 no .
H9B H10B 2.5327 no .
H10A H25 3.0665 no .
H10A H26A 2.4255 no .
H10A H28 2.4751 no .
H10B H20 3.4968 no .
H10B H25 2.3214 no .
H10B H26A 2.8171 no .
H11A H13 3.4342 no .
H11A H17 2.6245 no .
H11B H13 2.4346 no .
H11B H17 3.5791 no .
H11B H31 3.2379 no .
H11B H32 3.5943 no .
H11B H40 2.5497 no .
H13 H14 2.3338 no .
H13 H39 3.0199 no .
H13 H40 2.3138 no .
H14 H15 2.3184 no .
H15 H16 2.3522 no .
H16 H17 2.3220 no .
H18A H20 2.6022 no .
H18A H24 3.4148 no .
H18B H20 3.5979 no .
H18B H24 2.3594 no .
H18B H40 2.4708 no .
H20 H21 2.3263 no .
H21 H22 2.3402 no .
H22 H23 2.3205 no .
H23 H24 2.3374 no .
H24 H40 3.1461 no .
H25 H26A 2.3459 no .
H25 H26B 2.4109 no .
H25 H34 2.6118 no .
H26A H28 2.3397 no .
H26B H28 3.4094 no .
H26B H32 2.6509 no .
H26B H34 2.5000 no .
H28 H29 2.3274 no .
H29 H30 2.3312 no .
H30 H31 2.3311 no .
H31 H32 2.3194 no .
H32 H34 3.4067 no .
H34 H35 2.3082 no .
H35 H37 2.5389 no .
H37 H38 2.3056 no .
H38 H39 2.3558 no .
H39 H40 2.3125 no .
C2 H30 3.1970 no 3_556
C3 H15 3.4936 no 4_554
C3 H22 3.5261 no 4_454
C3 H23 3.1540 no 4_454
C3 H30 3.4485 no 3_556
C3 H31 3.5325 no 3_556
C3 H34 3.5155 no 1_455
C4 H23 3.4803 no 4_454
C4 H25 3.1587 no 1_455
C4 H34 3.4804 no 1_455
C4 H39 3.1283 no 2_556
C5 H13 2.9603 no 2_556
C5 H21 3.3684 no 1_455
C5 H22 3.1878 no 1_455
C5 H39 3.3647 no 2_556
C6 H13 2.8918 no 2_556
C7 H8A 3.0760 no 4_554
C7 H8B 3.5206 no 4_554
C7 H30 2.8574 no 3_556
C8 H7A 3.1768 no 4_555
C8 H7C 3.4729 no 4_555
C8 H13 2.9227 no 2_556
C8 H29 3.1498 no 4_555
C9 H14 3.5978 no 2_556
C9 H37 3.2202 no 2_656
C10 H18B 3.4158 no 4_554
C10 H24 3.3784 no 4_554
C10 H37 3.4949 no 2_656
C11 H8B 3.4417 no 2_546
C11 H29 3.2039 no 3_556
C11 H30 3.3335 no 3_556
C12 H8B 3.5782 no 2_546
C12 H29 3.3968 no 3_556
C13 H8B 3.2088 no 2_546
C13 H8C 3.1954 no 2_546
C14 H9B 3.5691 no 2_546
C14 H14 3.0559 no 3_557
C15 H14 3.3695 no 3_557
C15 H23 3.5039 no 1_455
C15 H35 3.3626 no 1_455
C16 H7C 3.5289 no 4_555
C16 H22 3.5041 no 1_455
C16 H23 3.3622 no 1_455
C16 H35 3.0768 no 1_455
C17 H35 3.2813 no 1_455
C18 H7C 3.4970 no 4_555
C18 H10A 3.0578 no 4_555
C18 H28 3.1000 no 4_555
C19 H10A 3.1537 no 4_555
C19 H26A 2.7855 no 4_555
C19 H28 3.0712 no 4_555
C20 H26A 2.8728 no 4_555
C20 H28 3.0647 no 4_555
C21 H5 3.0447 no 1_655
C21 H26A 3.0375 no 4_555
C21 H26B 3.5871 no 4_555
C21 H31 3.4018 no 2_656
C22 H3 3.0062 no 4_655
C22 H5 3.0312 no 1_655
C22 H16 3.0202 no 1_655
C22 H26A 3.1175 no 4_555
C22 H26B 3.5401 no 4_555
C22 H31 3.0374 no 2_656
C23 H3 2.9646 no 4_655
C23 H16 3.0961 no 1_655
C23 H26A 3.0170 no 4_555
C23 H38 3.4616 no 3_657
C24 H10A 3.2747 no 4_555
C24 H10B 3.1228 no 4_555
C24 H26A 2.8210 no 4_555
C24 H38 3.2407 no 3_657
C25 H4 3.3922 no 1_655
C26 H32 3.3016 no 3_656
C27 H32 3.3083 no 3_656
C28 H18A 3.3297 no 4_554
C28 H20 3.5538 no 4_554
C29 H8C 3.5549 no 4_554
C29 H11A 3.1749 no 3_556
C29 H34 3.5990 no 3_656
C29 H35 3.5468 no 3_656
C30 H7A 3.1501 no 3_556
C30 H7B 3.5916 no 3_556
C30 H11A 3.0556 no 3_556
C30 H34 3.1630 no 3_656
C31 H3 3.4774 no 3_556
C31 H7A 3.3486 no 3_556
C31 H22 3.5237 no 2_646
C31 H26B 2.8024 no 3_656
C31 H34 3.2074 no 3_656
C32 H26B 2.7442 no 3_656
C32 H32 3.3714 no 3_656
C35 H16 3.5737 no 1_655
C36 H21 3.2138 no 2_646
C37 H9A 3.3261 no 2_646
C37 H10B 3.3593 no 2_646
C37 H20 3.4108 no 2_646
C37 H21 3.2552 no 2_646
C38 H4 3.0897 no 2_546
C38 H10B 3.2553 no 2_646
C38 H21 3.5038 no 2_646
C38 H24 3.4649 no 3_657
C38 H38 3.4279 no 3_657
C39 H4 3.1585 no 2_546
C39 H5 3.3631 no 2_546
C40 H5 3.5224 no 2_546
C41 H21 3.4687 no 2_646
H3 C22 3.0062 no 4_454
H3 C23 2.9646 no 4_454
H3 C31 3.4774 no 3_556
H3 H15 3.5307 no 4_554
H3 H16 3.4445 no 4_554
H3 H22 2.6131 no 4_454
H3 H23 2.5352 no 4_454
H3 H25 3.5088 no 1_455
H3 H26B 3.5663 no 1_455
H3 H30 3.3128 no 3_556
H3 H31 2.8156 no 3_556
H3 H34 3.4682 no 1_455
H4 C25 3.3922 no 1_455
H4 C38 3.0897 no 2_556
H4 C39 3.1585 no 2_556
H4 H10B 3.5902 no 1_455
H4 H21 3.2705 no 1_455
H4 H23 3.1814 no 4_454
H4 H25 2.4050 no 1_455
H4 H34 3.4063 no 1_455
H4 H38 2.8878 no 2_556
H4 H39 2.9987 no 2_556
H5 C21 3.0447 no 1_455
H5 C22 3.0312 no 1_455
H5 C39 3.3631 no 2_556
H5 C40 3.5224 no 2_556
H5 H11B 3.4850 no 2_556
H5 H13 2.9103 no 2_556
H5 H21 2.5633 no 1_455
H5 H22 2.5374 no 1_455
H5 H39 3.3739 no 2_556
H7A C8 3.1768 no 4_554
H7A C30 3.1501 no 3_556
H7A C31 3.3486 no 3_556
H7A H8A 2.6908 no 4_554
H7A H8B 2.7806 no 4_554
H7A H16 3.5543 no 4_554
H7A H22 3.1598 no 4_454
H7A H30 2.4430 no 3_556
H7A H31 2.8423 no 3_556
H7B C30 3.5916 no 3_556
H7B H8A 3.4971 no 4_554
H7B H30 2.6705 no 3_556
H7C C8 3.4729 no 4_554
H7C C16 3.5289 no 4_554
H7C C18 3.4970 no 4_554
H7C H8A 2.6414 no 4_554
H7C H8B 3.5231 no 4_554
H7C H16 3.4483 no 4_554
H7C H18A 2.8769 no 4_554
H7C H18B 3.1803 no 4_554
H8A C7 3.0760 no 4_555
H8A H7A 2.6908 no 4_555
H8A H7B 3.4971 no 4_555
H8A H7C 2.6414 no 4_555
H8A H28 3.4284 no 4_555
H8A H29 3.3786 no 4_555
H8B C7 3.5206 no 4_555
H8B C11 3.4417 no 2_556
H8B C12 3.5782 no 2_556
H8B C13 3.2088 no 2_556
H8B H7A 2.7806 no 4_555
H8B H7C 3.5231 no 4_555
H8B H11A 3.5960 no 2_556
H8B H11B 2.8093 no 2_556
H8B H13 2.6030 no 2_556
H8B H22 3.3445 no 1_455
H8B H29 2.7630 no 4_555
H8B H31 3.5284 no 2_556
H8C C13 3.1954 no 2_556
H8C C29 3.5549 no 4_555
H8C H13 2.8549 no 2_556
H8C H28 3.2536 no 4_555
H8C H29 2.8244 no 4_555
H9A C37 3.3261 no 2_656
H9A H14 3.4191 no 2_556
H9A H37 2.4691 no 2_656
H9B C14 3.5691 no 2_556
H9B H14 2.8980 no 2_556
H9B H18B 3.3646 no 4_554
H9B H37 3.4222 no 2_656
H10A C18 3.0578 no 4_554
H10A C19 3.1537 no 4_554
H10A C24 3.2747 no 4_554
H10A H18A 2.8591 no 4_554
H10A H18B 2.7257 no 4_554
H10A H24 3.1412 no 4_554
H10B C24 3.1228 no 4_554
H10B C37 3.3593 no 2_656
H10B C38 3.2553 no 2_656
H10B H4 3.5902 no 1_655
H10B H18B 3.3685 no 4_554
H10B H24 2.7111 no 4_554
H10B H37 2.8626 no 2_656
H10B H38 2.6565 no 2_656
H11A C29 3.1749 no 3_556
H11A C30 3.0556 no 3_556
H11A H8B 3.5960 no 2_546
H11A H29 2.6260 no 3_556
H11A H30 2.3847 no 3_556
H11B H5 3.4850 no 2_546
H11B H8B 2.8093 no 2_546
H11B H29 3.2809 no 3_556
H13 C5 2.9603 no 2_546
H13 C6 2.8918 no 2_546
H13 C8 2.9227 no 2_546
H13 H5 2.9103 no 2_546
H13 H8B 2.6030 no 2_546
H13 H8C 2.8549 no 2_546
H14 C9 3.5978 no 2_546
H14 C14 3.0559 no 3_557
H14 C15 3.3695 no 3_557
H14 H9A 3.4191 no 2_546
H14 H9B 2.8980 no 2_546
H14 H14 2.4653 no 3_557
H14 H15 3.0691 no 3_557
H15 C3 3.4936 no 4_555
H15 H3 3.5307 no 4_555
H15 H14 3.0691 no 3_557
H15 H23 2.9948 no 1_455
H15 H37 3.5900 no 1_455
H15 H39 2.8263 no 3_557
H16 C22 3.0202 no 1_455
H16 C23 3.0961 no 1_455
H16 C35 3.5737 no 1_455
H16 H3 3.4445 no 4_555
H16 H7A 3.5543 no 4_555
H16 H7C 3.4483 no 4_555
H16 H22 2.5595 no 1_455
H16 H23 2.6911 no 1_455
H16 H35 3.2969 no 1_455
H17 H30 3.3720 no 3_556
H17 H34 3.5221 no 1_455
H18A C28 3.3297 no 4_555
H18A H7C 2.8769 no 4_555
H18A H10A 2.8591 no 4_555
H18A H26A 3.5812 no 4_555
H18A H28 2.3906 no 4_555
H18B C10 3.4158 no 4_555
H18B H7C 3.1803 no 4_555
H18B H9B 3.3646 no 4_555
H18B H10A 2.7257 no 4_555
H18B H10B 3.3685 no 4_555
H18B H28 3.5178 no 4_555
H20 C28 3.5538 no 4_555
H20 C37 3.4108 no 2_656
H20 H26A 3.3959 no 4_555
H20 H28 2.9377 no 4_555
H20 H35 3.5513 no 2_656
H20 H37 3.1361 no 2_656
H21 C5 3.3684 no 1_655
H21 C36 3.2138 no 2_656
H21 C37 3.2552 no 2_656
H21 C38 3.5038 no 2_656
H21 C41 3.4687 no 2_656
H21 H4 3.2705 no 1_655
H21 H5 2.5633 no 1_655
H21 H31 3.2481 no 2_656
H21 H32 3.2609 no 2_656
H22 C3 3.5261 no 4_655
H22 C5 3.1878 no 1_655
H22 C16 3.5041 no 1_655
H22 C31 3.5237 no 2_656
H22 H3 2.6131 no 4_655
H22 H5 2.5374 no 1_655
H22 H7A 3.1598 no 4_655
H22 H8B 3.3445 no 1_655
H22 H16 2.5595 no 1_655
H22 H31 2.5778 no 2_656
H23 C3 3.1540 no 4_655
H23 C4 3.4803 no 4_655
H23 C15 3.5039 no 1_655
H23 C16 3.3622 no 1_655
H23 H3 2.5352 no 4_655
H23 H4 3.1814 no 4_655
H23 H15 2.9948 no 1_655
H23 H16 2.6911 no 1_655
H23 H38 3.0033 no 3_657
H23 H39 3.4993 no 3_657
H24 C10 3.3784 no 4_555
H24 C38 3.4649 no 3_657
H24 H10A 3.1412 no 4_555
H24 H10B 2.7111 no 4_555
H24 H26A 3.3029 no 4_555
H24 H38 2.5379 no 3_657
H25 C4 3.1587 no 1_655
H25 H3 3.5088 no 1_655
H25 H4 2.4050 no 1_655
H26A C19 2.7855 no 4_554
H26A C20 2.8728 no 4_554
H26A C21 3.0375 no 4_554
H26A C22 3.1175 no 4_554
H26A C23 3.0170 no 4_554
H26A C24 2.8210 no 4_554
H26A H18A 3.5812 no 4_554
H26A H20 3.3959 no 4_554
H26A H24 3.3029 no 4_554
H26B C21 3.5871 no 4_554
H26B C22 3.5401 no 4_554
H26B C31 2.8024 no 3_656
H26B C32 2.7442 no 3_656
H26B H3 3.5663 no 1_655
H26B H31 2.6975 no 3_656
H26B H32 2.5847 no 3_656
H28 C18 3.1000 no 4_554
H28 C19 3.0712 no 4_554
H28 C20 3.0647 no 4_554
H28 H8A 3.4284 no 4_554
H28 H8C 3.2536 no 4_554
H28 H18A 2.3906 no 4_554
H28 H18B 3.5178 no 4_554
H28 H20 2.9377 no 4_554
H29 C8 3.1498 no 4_554
H29 C11 3.2039 no 3_556
H29 C12 3.3968 no 3_556
H29 H8A 3.3786 no 4_554
H29 H8B 2.7630 no 4_554
H29 H8C 2.8244 no 4_554
H29 H11A 2.6260 no 3_556
H29 H11B 3.2809 no 3_556
H29 H30 3.4752 no 3_556
H29 H35 3.5545 no 3_656
H30 C2 3.1970 no 3_556
H30 C3 3.4485 no 3_556
H30 C7 2.8574 no 3_556
H30 C11 3.3335 no 3_556
H30 H3 3.3128 no 3_556
H30 H7A 2.4430 no 3_556
H30 H7B 2.6705 no 3_556
H30 H11A 2.3847 no 3_556
H30 H17 3.3720 no 3_556
H30 H29 3.4752 no 3_556
H30 H34 3.3610 no 3_656
H31 C3 3.5325 no 3_556
H31 C21 3.4018 no 2_646
H31 C22 3.0374 no 2_646
H31 H3 2.8156 no 3_556
H31 H7A 2.8423 no 3_556
H31 H8B 3.5284 no 2_546
H31 H21 3.2481 no 2_646
H31 H22 2.5778 no 2_646
H31 H26B 2.6975 no 3_656
H31 H34 3.4391 no 3_656
H32 C26 3.3016 no 3_656
H32 C27 3.3083 no 3_656
H32 C32 3.3714 no 3_656
H32 H21 3.2609 no 2_646
H32 H26B 2.5847 no 3_656
H32 H32 3.3137 no 3_656
H34 C3 3.5155 no 1_655
H34 C4 3.4804 no 1_655
H34 C29 3.5990 no 3_656
H34 C30 3.1630 no 3_656
H34 C31 3.2074 no 3_656
H34 H3 3.4682 no 1_655
H34 H4 3.4063 no 1_655
H34 H17 3.5221 no 1_655
H34 H30 3.3610 no 3_656
H34 H31 3.4391 no 3_656
H35 C15 3.3626 no 1_655
H35 C16 3.0768 no 1_655
H35 C17 3.2813 no 1_655
H35 C29 3.5468 no 3_656
H35 H16 3.2969 no 1_655
H35 H20 3.5513 no 2_646
H35 H29 3.5545 no 3_656
H37 C9 3.2202 no 2_646
H37 C10 3.4949 no 2_646
H37 H9A 2.4691 no 2_646
H37 H9B 3.4222 no 2_646
H37 H10B 2.8626 no 2_646
H37 H15 3.5900 no 1_655
H37 H20 3.1361 no 2_646
H38 C23 3.4616 no 3_657
H38 C24 3.2407 no 3_657
H38 C38 3.4279 no 3_657
H38 H4 2.8878 no 2_546
H38 H10B 2.6565 no 2_646
H38 H23 3.0033 no 3_657
H38 H24 2.5379 no 3_657
H38 H38 3.4983 no 3_657
H39 C4 3.1283 no 2_546
H39 C5 3.3647 no 2_546
H39 H4 2.9987 no 2_546
H39 H5 3.3739 no 2_546
H39 H15 2.8263 no 3_557
H39 H23 3.4993 no 3_657

loop_
_geom_torsion_atom_site_label_1
_geom_torsion_atom_site_label_2
_geom_torsion_atom_site_label_3
_geom_torsion_atom_site_label_4
_geom_torsion
_geom_torsion_publ_flag
N1 Hf1 N2 C10 -1.5(3) no
N1 Hf1 N2 C25 -176.4(3) no
N2 Hf1 N1 C1 155.1(4) no
N2 Hf1 N1 C9 -19.1(2) no
N1 Hf1 N3 C33 -4.9(5) no
N1 Hf1 N3 C41 166.3(3) no
N3 Hf1 N1 C1 161.5(3) no
N3 Hf1 N1 C9 -12.7(5) no
N1 Hf1 C11 C12 -86.6(3) no
C11 Hf1 N1 C1 33.0(4) no
C11 Hf1 N1 C9 -141.3(3) no
N1 Hf1 C18 C19 -105.7(3) no
C18 Hf1 N1 C1 -94.6(4) no
C18 Hf1 N1 C9 91.2(3) no
N2 Hf1 N3 C33 1.7(2) no
N2 Hf1 N3 C41 172.9(3) no
N3 Hf1 N2 C10 -178.0(3) no
N3 Hf1 N2 C25 7.0(3) no
N2 Hf1 C11 C12 -173.8(2) no
C11 Hf1 N2 C10 101.4(3) no
C11 Hf1 N2 C25 -73.6(4) no
N2 Hf1 C18 C19 -23.2(3) no
C18 Hf1 N2 C10 -100.6(3) no
C18 Hf1 N2 C25 84.4(3) no
N3 Hf1 C11 C12 116.9(3) no
C11 Hf1 N3 C33 126.6(3) no
C11 Hf1 N3 C41 -62.2(3) no
N3 Hf1 C18 C19 44.7(3) no
C18 Hf1 N3 C33 -113.2(3) no
C18 Hf1 N3 C41 57.9(3) no
C11 Hf1 C18 C19 135.7(3) no
C18 Hf1 C11 C12 29.8(4) no
Hf1 N1 C1 C2 -93.2(5) no
Hf1 N1 C1 C6 86.8(5) no
Hf1 N1 C9 C10 35.3(4) no
C1 N1 C9 C10 -140.2(4) no
C9 N1 C1 C2 81.1(5) no
C9 N1 C1 C6 -98.9(5) no
Hf1 N2 C10 C9 20.5(5) no
Hf1 N2 C25 C26 110.1(4) no
Hf1 N2 C25 C33 -13.4(5) no
C10 N2 C25 C26 -65.1(5) no
C10 N2 C25 C33 171.4(4) no
C25 N2 C10 C9 -163.9(4) no
Hf1 N3 C33 C25 -9.2(5) no
Hf1 N3 C33 C34 171.8(3) no
Hf1 N3 C41 C36 -170.4(3) no
Hf1 N3 C41 C40 9.1(6) no
C33 N3 C41 C36 0.5(7) no
C33 N3 C41 C40 179.9(4) no
C41 N3 C33 C25 178.8(4) no
C41 N3 C33 C34 -0.1(7) no
N1 C1 C2 C3 175.3(4) no
N1 C1 C2 C7 -4.1(7) no
N1 C1 C6 C5 -176.9(4) no
N1 C1 C6 C8 1.3(8) no
C2 C1 C6 C5 3.1(8) no
C2 C1 C6 C8 -178.7(4) no
C6 C1 C2 C3 -4.8(8) no
C6 C1 C2 C7 175.9(4) no
C1 C2 C3 C4 3.0(8) no
C7 C2 C3 C4 -177.6(5) no
C2 C3 C4 C5 0.4(9) no
C3 C4 C5 C6 -2.1(9) no
C4 C5 C6 C1 0.4(8) no
C4 C5 C6 C8 -177.9(5) no
N1 C9 C10 N2 -34.3(5) no
Hf1 C11 C12 C13 -112.5(4) no
Hf1 C11 C12 C17 62.8(5) no
C11 C12 C13 C14 173.5(4) no
C11 C12 C17 C16 -173.2(5) no
C13 C12 C17 C16 2.4(8) no
C17 C12 C13 C14 -2.0(8) no
C12 C13 C14 C15 -0.4(9) no
C13 C14 C15 C16 2.5(10) no
C14 C15 C16 C17 -2.0(11) no
C15 C16 C17 C12 -0.4(11) no
Hf1 C18 C19 C20 70.7(5) no
Hf1 C18 C19 C24 -106.2(4) no
C18 C19 C20 C21 -176.6(4) no
C18 C19 C24 C23 174.9(4) no
C20 C19 C24 C23 -2.1(7) no
C24 C19 C20 C21 0.4(7) no
C19 C20 C21 C22 0.9(8) no
C20 C21 C22 C23 -0.5(8) no
C21 C22 C23 C24 -1.1(8) no
C22 C23 C24 C19 2.5(8) no
N2 C25 C26 C27 -54.6(5) no
N2 C25 C33 N3 13.6(6) no
N2 C25 C33 C34 -167.4(4) no
C26 C25 C33 N3 -111.5(5) no
C26 C25 C33 C34 67.5(6) no
C33 C25 C26 C27 67.9(5) no
C25 C26 C27 C28 107.8(5) no
C25 C26 C27 C32 -72.3(6) no
C26 C27 C28 C29 179.6(4) no
C26 C27 C32 C31 180.0(4) no
C28 C27 C32 C31 -0.1(7) no
C32 C27 C28 C29 -0.3(8) no
C27 C28 C29 C30 0.1(9) no
C28 C29 C30 C31 0.4(9) no
C29 C30 C31 C32 -0.8(9) no
C30 C31 C32 C27 0.7(8) no
N3 C33 C34 C35 -0.3(8) no
C25 C33 C34 C35 -179.2(4) no
C33 C34 C35 C36 0.4(9) no
C34 C35 C36 C37 -176.9(5) no
C34 C35 C36 C41 0.0(8) no
C35 C36 C37 C38 178.9(5) no
C35 C36 C41 N3 -0.5(8) no
C35 C36 C41 C40 -179.9(5) no
C37 C36 C41 N3 176.7(5) no
C37 C36 C41 C40 -2.8(8) no
C41 C36 C37 C38 1.9(8) no
C36 C37 C38 C39 -0.3(9) no
C37 C38 C39 C40 -0.6(9) no
C38 C39 C40 C41 -0.2(8) no
C39 C40 C41 N3 -177.5(5) no
C39 C40 C41 C36 2.0(8) no
